data_1008921
loop_
_publ_author_name
'Chevreton, M'
'Bertaut, F'

_publ_section_title 'Etude de seleniures de chrome.'
_journal_coden_ASTM COREAF
_journal_name_full
;
Comptes Rendus Hebdomadaires des Seances de l'Academie des Sciences
(1884 - 1965)
;
_journal_page_first 145
_journal_page_last 147
_journal_volume 253
_journal_year 1961
_chemical_formula_structural 'Cr3 Se4'
_chemical_formula_sum 'Cr3 Se4'
_chemical_name_systematic 'Chromium selenide (3/4)'
_space_group_IT_number 12
_symmetry_cell_setting monoclinic
_symmetry_Int_Tables_number 12
_symmetry_space_group_name_Hall '-I 2y'
_symmetry_space_group_name_H-M 'I 1 2/m 1'
_cell_angle_alpha 90
_cell_angle_beta 91.87
_cell_angle_gamma 90
_cell_formula_units_Z 2
_cell_length_a 6.299(2)
_cell_length_b 3.607(1)
_cell_length_c 11.731(3)
_cell_volume 266.4
_refine_ls_R_factor_all 0.09
_cod_database_code 1008921

loop_
_symmetry_equiv_pos_as_xyz
x,y,z
-x,y,-z
-x,-y,-z
x,-y,z
1/2+x,1/2+y,1/2+z
1/2-x,1/2+y,1/2-z
1/2-x,1/2-y,1/2-z
1/2+x,1/2-y,1/2+z

loop_
_atom_site_label
_atom_site_type_symbol
_atom_site_symmetry_multiplicity
_atom_site_Wyckoff_symbol
_atom_site_fract_x
_atom_site_fract_y
_atom_site_fract_z
_atom_site_occupancy
_atom_site_attached_hydrogens
_atom_site_calc_flag
Cr1 Cr0 2 d 0. 0. 0.5 1. 0 d
Cr2 Cr0 4 i 0.022 0. 0.24 1. 0 d
Se1 Se0 4 i 0.336 0. 0.866 1. 0 d
Se2 Se0 4 i 0.329 0. 0.379 1. 0 d

loop_
_atom_type_symbol
_atom_type_oxidation_number
Cr0 0.000
Se0 0.000
